data_1501747
loop_
_publ_author_name
'Szafra\'nski, Marek'

_publ_section_title
;
 Crystal structures, phase transitions, and pressure-induced
 ferroelectricity in [C(NH2)3]5SO4(SO3-OC2H5)2F.
;
_journal_issue 34
_journal_name_full 'The journal of physical chemistry. B'
_journal_page_first 10277
_journal_page_last 10284
_journal_paper_doi 10.1021/jp204557d
_journal_volume 115
_journal_year 2011
_chemical_formula_moiety 'C9 H40 F N15 O12 S3'
_chemical_formula_sum 'C9 H40 F N15 O12 S3'
_chemical_formula_weight 665.74
_chemical_melting_point 450
_chemical_name_common 'pentaguanidinium diethoxysolfo-fluoro-sulfate'
_chemical_name_systematic 'pentaguanidinium diethoxysolfo-fluoro-sulfate'
_space_group_IT_number 19
_symmetry_cell_setting orthorhombic
_symmetry_space_group_name_Hall 'P 2ac 2ab'
_symmetry_space_group_name_H-M 'P 21 21 21'
_atom_sites_solution_hydrogens geom
_atom_sites_solution_primary direct
_atom_sites_solution_secondary difmap
_audit_creation_method SHELXL-97
_cell_angle_alpha 90.00
_cell_angle_beta 90.00
_cell_angle_gamma 90.00
_cell_formula_units_Z 4
_cell_length_a 10.517(2)
_cell_length_b 14.329(3)
_cell_length_c 20.204(4)
_cell_measurement_temperature 200.0(1)
_cell_volume 3044.7(11)
_computing_structure_refinement 'SHELXL-97 (Sheldrick, 1997)'
_computing_structure_solution 'SHELXS-97 (Sheldrick, 1990)'
_diffrn_ambient_temperature 200.0(1)
_diffrn_measured_fraction_theta_full 0.963
_diffrn_measured_fraction_theta_max 0.963
_diffrn_measurement_device_type 'KUMA KM-4'
_diffrn_measurement_method 'THETA - 2THETA'
_diffrn_radiation_monochromator graphite
_diffrn_radiation_source 'fine-focus sealed tube'
_diffrn_radiation_type MoK\a
_diffrn_radiation_wavelength 0.71073
_diffrn_reflns_av_R_equivalents 0.0000
_diffrn_reflns_av_sigmaI/netI 0.0558
_diffrn_reflns_limit_h_max 13
_diffrn_reflns_limit_h_min 0
_diffrn_reflns_limit_k_max 0
_diffrn_reflns_limit_k_min -17
_diffrn_reflns_limit_l_max 0
_diffrn_reflns_limit_l_min -23
_diffrn_reflns_number 3258
_diffrn_reflns_theta_full 26.06
_diffrn_reflns_theta_max 26.06
_diffrn_reflns_theta_min 2.02
_exptl_absorpt_coefficient_mu 0.323
_exptl_absorpt_correction_type none
_exptl_crystal_colour colourless
_exptl_crystal_density_diffrn 1.452
_exptl_crystal_density_method 'not measured'
_exptl_crystal_F_000 1408
_exptl_crystal_size_max 0.38
_exptl_crystal_size_mid 0.32
_exptl_crystal_size_min 0.25
_refine_diff_density_max 0.426
_refine_diff_density_min -0.291
_refine_diff_density_rms 0.060
_refine_ls_abs_structure_details 'Flack H D (1983), Acta Cryst. A39, 876-881'
_refine_ls_abs_structure_Flack 0.04(14)
_refine_ls_extinction_method none
_refine_ls_goodness_of_fit_ref 1.036
_refine_ls_hydrogen_treatment mixed
_refine_ls_matrix_type full
_refine_ls_number_parameters 382
_refine_ls_number_reflns 3258
_refine_ls_number_restraints 2
_refine_ls_restrained_S_all 1.067
_refine_ls_R_factor_all 0.0934
_refine_ls_R_factor_gt 0.0364
_refine_ls_shift/su_max 0.002
_refine_ls_shift/su_mean 0.000
_refine_ls_structure_factor_coef Fsqd
_refine_ls_weighting_details 'calc w=1/[\s^2^(Fo^2^)+(0.0592P)^2^+0.5653P] where P=(Fo^2^+2Fc^2^)/3'
_refine_ls_weighting_scheme calc
_refine_ls_wR_factor_gt 0.0933
_refine_ls_wR_factor_ref 0.1094
_reflns_number_gt 2218
_reflns_number_total 3258
_reflns_threshold_expression >2sigma(I)
_cod_data_source_file jp204557d_si_002.cif
_cod_data_source_block gfess_200
_cod_depositor_comments
;
The following automatic conversions were performed:
'_atom_site_symetry_multiplicity' tag replaced with
'_atom_site_symmetry_multiplicity'.

Automatic conversion script
Id: cif_correct_tags 1440 2010-10-19 06:21:57Z saulius 

The following automatic conversions were performed:

'_chemical_melting_point' value '450 K' was changed to '450' - the
value should be numeric and without a unit designator.

Automatic conversion script
Id: cif_fix_values 1715 2011-07-08 13:25:40Z adriana 
;
_cod_original_sg_symbol_H-M P2(1)2(1)2(1)
_cod_database_code 1501747

loop_
_symmetry_equiv_pos_as_xyz
'x, y, z'
'-x+1/2, -y, z+1/2'
'-x, y+1/2, -z+1/2'
'x+1/2, -y+1/2, -z'

loop_
_atom_site_label
_atom_site_type_symbol
_atom_site_fract_x
_atom_site_fract_y
_atom_site_fract_z
_atom_site_U_iso_or_equiv
_atom_site_adp_type
_atom_site_occupancy
_atom_site_symmetry_multiplicity
_atom_site_calc_flag
_atom_site_refinement_flags
_atom_site_disorder_assembly
_atom_site_disorder_group
F1 F 0.5184(3) 0.2537(3) 0.98796(16) 0.0408(8) Uani 1 1 d . . .
C1 C -0.0077(5) 0.1988(5) 0.7144(3) 0.0354(14) Uani 1 1 d . . .
N11 N 0.0790(5) 0.2104(4) 0.7605(3) 0.0515(16) Uani 1 1 d . . .
H11A H 0.1210 0.1619 0.7760 0.062 Uiso 1 1 calc R . .
H11B H 0.0952 0.2666 0.7759 0.062 Uiso 1 1 calc R . .
N12 N -0.0663(5) 0.2730(4) 0.6903(3) 0.0481(15) Uani 1 1 d . . .
H12A H -0.1225 0.2666 0.6583 0.058 Uiso 1 1 calc R . .
H12B H -0.0491 0.3288 0.7062 0.058 Uiso 1 1 calc R . .
N13 N -0.0324(4) 0.1157(3) 0.6912(3) 0.0379(12) Uani 1 1 d . . .
H13A H 0.0091 0.0669 0.7064 0.045 Uiso 1 1 calc R . .
H13B H -0.0906 0.1085 0.6603 0.045 Uiso 1 1 calc R . .
C2 C 0.5025(5) 0.2003(4) 0.7163(3) 0.0327(14) Uani 1 1 d . . .
N21 N 0.5144(5) 0.1191(4) 0.6849(3) 0.0438(14) Uani 1 1 d . . .
H21A H 0.4696 0.0705 0.6978 0.053 Uiso 1 1 calc R . .
H21B H 0.5670 0.1140 0.6513 0.053 Uiso 1 1 calc R . .
N22 N 0.5725(5) 0.2726(4) 0.6983(3) 0.0521(16) Uani 1 1 d . . .
H22A H 0.5665 0.3257 0.7200 0.063 Uiso 1 1 calc R . .
H22B H 0.6252 0.2677 0.6647 0.063 Uiso 1 1 calc R . .
N23 N 0.4241(5) 0.2073(4) 0.7663(3) 0.0470(14) Uani 1 1 d . . .
H23A H 0.4178 0.2603 0.7881 0.056 Uiso 1 1 calc R . .
H23B H 0.3776 0.1591 0.7781 0.056 Uiso 1 1 calc R . .
C3 C 0.2753(5) 0.1806(3) 1.0995(2) 0.0331(12) Uani 1 1 d . . .
N31 N 0.3807(4) 0.1511(4) 1.1281(2) 0.0421(13) Uani 1 1 d . . .
H31A H 0.4551 0.1672 1.1118 0.051 Uiso 1 1 calc R . .
H31B H 0.3766 0.1154 1.1635 0.051 Uiso 1 1 calc R . .
N32 N 0.2817(4) 0.2345(3) 1.0461(2) 0.0434(12) Uani 1 1 d . . .
H32A H 0.3562 0.2505 1.0298 0.052 Uiso 1 1 calc R . .
H32B H 0.2115 0.2542 1.0270 0.052 Uiso 1 1 calc R . .
N33 N 0.1626(4) 0.1570(4) 1.1244(2) 0.0412(12) Uani 1 1 d . . .
H33A H 0.1583 0.1217 1.1600 0.049 Uiso 1 1 calc R . .
H33B H 0.0924 0.1767 1.1053 0.049 Uiso 1 1 calc R . .
C8 C 0.4985(5) 1.0268(5) 0.9486(3) 0.0331(14) Uani 1 1 d . . .
N81 N 0.4768(5) 0.9412(4) 0.9279(3) 0.0455(14) Uani 1 1 d . . .
H81A H 0.5189 0.8941 0.9452 0.055 Uiso 1 1 calc R . .
H81B H 0.4201 0.9310 0.8966 0.055 Uiso 1 1 calc R . .
N82 N 0.4360(5) 1.0979(4) 0.9215(3) 0.0461(13) Uani 1 1 d . . .
H82A H 0.3804 1.0876 0.8898 0.055 Uiso 1 1 calc R . .
H82B H 0.4503 1.1552 0.9352 0.055 Uiso 1 1 calc R . .
N83 N 0.5831(4) 1.0443(4) 0.9955(2) 0.0450(13) Uani 1 1 d . . .
H83A H 0.6262 0.9982 1.0135 0.054 Uiso 1 1 calc R . .
H83B H 0.5962 1.1021 1.0087 0.054 Uiso 1 1 calc R . .
S1 S 0.24703(13) 0.97761(6) 0.78555(4) 0.0209(2) Uani 1 1 d . . .
O11 O 0.2528(4) 0.91501(16) 0.84317(13) 0.0252(6) Uani 1 1 d . . .
O12 O 0.2486(4) 1.07522(16) 0.81065(13) 0.0283(6) Uani 1 1 d . . .
O13 O 0.3579(3) 0.9628(3) 0.74234(19) 0.0309(9) Uani 1 1 d . . .
O14 O 0.1287(3) 0.9619(3) 0.74849(19) 0.0305(9) Uani 1 1 d . . .
S2 S 0.25547(13) 0.40162(7) 0.85395(5) 0.0318(3) Uani 1 1 d . . .
O21 O 0.2481(5) 0.4944(2) 0.88009(14) 0.0420(8) Uani 1 1 d . . .
O22 O 0.1707(4) 0.3343(3) 0.8847(2) 0.0510(11) Uani 1 1 d . . .
O23 O 0.3844(4) 0.3696(3) 0.8490(2) 0.0541(11) Uani 1 1 d . . .
O24 O 0.2006(3) 0.4047(3) 0.78036(18) 0.0448(9) Uani 1 1 d . . .
C4 C 0.2693(7) 0.4632(5) 0.7343(3) 0.0642(18) Uani 1 1 d . . .
H4A H 0.3583 0.4414 0.7305 0.077 Uiso 1 1 calc R . .
H4B H 0.2702 0.5284 0.7505 0.077 Uiso 1 1 calc R . .
C5 C 0.2070(9) 0.4589(7) 0.6692(3) 0.107(3) Uani 1 1 d . . .
H5A H 0.2016 0.3938 0.6547 0.161 Uiso 1 1 calc R . .
H5B H 0.2567 0.4949 0.6371 0.161 Uiso 1 1 calc R . .
H5C H 0.1213 0.4853 0.6725 0.161 Uiso 1 1 calc R . .
S3 S 0.2591(2) 0.69742(8) 0.96762(6) 0.0451(3) Uani 1 1 d D . .
O31 O 0.2513(6) 0.7082(2) 0.89918(18) 0.0728(13) Uani 1 1 d . A .
O34 O 0.2639(5) 0.7989(2) 0.99495(17) 0.0508(10) Uani 1 1 d . A .
C6 C 0.2706(10) 0.8138(4) 1.0647(3) 0.084(3) Uani 1 1 d . . .
H6A H 0.3502 0.7862 1.0821 0.100 Uiso 1 1 calc R A .
H6B H 0.1982 0.7820 1.0865 0.100 Uiso 1 1 calc R . .
C7 C 0.2673(8) 0.9126(4) 1.0805(3) 0.0630(18) Uani 1 1 d . A .
H7A H 0.3398 0.9439 1.0597 0.094 Uiso 1 1 calc R . .
H7B H 0.2717 0.9208 1.1286 0.094 Uiso 1 1 calc R . .
H7C H 0.1880 0.9398 1.0639 0.094 Uiso 1 1 calc R . .
O32A O 0.1913(15) 0.6391(7) 1.0082(6) 0.073(6) Uani 0.55(2) 1 d PD A 1
O33A O 0.4002(9) 0.6681(9) 0.9689(6) 0.063(4) Uani 0.55(2) 1 d PD A 1
O32B O 0.1150(13) 0.6747(14) 0.9765(8) 0.076(6) Uani 0.45(2) 1 d PD A 2
O33B O 0.3221(19) 0.6356(8) 1.0041(7) 0.071(8) Uani 0.45(2) 1 d PD A 2
C9 C 0.5288(5) 0.4706(5) 1.0412(3) 0.0330(13) Uani 1 1 d . . .
N91 N 0.4486(5) 0.4547(4) 0.9925(3) 0.0457(13) Uani 1 1 d . . .
H91A H 0.4373 0.3975 0.9778 0.055 Uiso 1 1 calc R . .
H91B H 0.4063 0.5014 0.9746 0.055 Uiso 1 1 calc R . .
N92 N 0.5465(5) 0.5559(4) 1.0621(2) 0.0427(13) Uani 1 1 d . . .
H92A H 0.6010 0.5671 1.0942 0.051 Uiso 1 1 calc R . .
H92B H 0.5040 0.6023 1.0441 0.051 Uiso 1 1 calc R . .
N93 N 0.5909(5) 0.4004(4) 1.0673(3) 0.0459(13) Uani 1 1 d . . .
H93A H 0.6458 0.4103 1.0994 0.055 Uiso 1 1 calc R . .
H93B H 0.5778 0.3434 1.0526 0.055 Uiso 1 1 calc R . .

loop_
_atom_site_aniso_label
_atom_site_aniso_U_11
_atom_site_aniso_U_22
_atom_site_aniso_U_33
_atom_site_aniso_U_23
_atom_site_aniso_U_13
_atom_site_aniso_U_12
F1 0.0409(17) 0.0308(14) 0.051(2) -0.0048(16) -0.0090(15) -0.0044(14)
C1 0.031(3) 0.033(4) 0.043(3) -0.003(3) -0.006(3) 0.010(2)
N11 0.051(3) 0.026(3) 0.078(4) -0.012(3) -0.026(3) 0.010(3)
N12 0.053(3) 0.027(3) 0.064(4) 0.001(3) -0.014(3) 0.017(2)
N13 0.039(2) 0.025(3) 0.049(3) -0.005(2) -0.013(2) 0.009(2)
C2 0.031(3) 0.025(4) 0.043(3) 0.004(3) -0.003(3) -0.007(2)
N21 0.045(3) 0.040(4) 0.047(3) -0.004(3) 0.012(2) -0.010(2)
N22 0.058(3) 0.044(4) 0.054(3) -0.001(3) 0.013(3) -0.025(3)
N23 0.045(3) 0.031(3) 0.065(4) -0.004(3) 0.021(3) -0.009(2)
C3 0.039(4) 0.029(2) 0.031(2) -0.002(2) 0.007(2) -0.001(2)
N31 0.029(2) 0.054(3) 0.043(3) 0.012(2) 0.003(2) -0.005(2)
N32 0.048(3) 0.041(2) 0.041(2) 0.011(2) -0.002(2) -0.004(2)
N33 0.034(3) 0.043(3) 0.046(3) 0.009(2) -0.002(2) 0.004(2)
C8 0.031(3) 0.037(3) 0.031(3) -0.007(3) -0.003(2) 0.000(2)
N81 0.049(3) 0.033(3) 0.054(3) -0.010(3) -0.025(3) 0.002(2)
N82 0.050(3) 0.036(3) 0.052(3) -0.003(3) -0.016(2) 0.000(2)
N83 0.045(3) 0.041(3) 0.048(3) -0.012(3) -0.020(2) -0.001(2)
S1 0.0177(4) 0.0161(4) 0.0290(5) -0.0005(4) 0.0005(6) -0.0006(6)
O11 0.0248(13) 0.0193(12) 0.0315(14) -0.0001(11) 0.0030(19) 0.002(2)
O12 0.0275(14) 0.0169(12) 0.0405(15) -0.0006(11) 0.001(2) -0.001(2)
O13 0.0260(17) 0.027(2) 0.039(2) -0.0015(19) 0.0095(16) -0.0003(15)
O14 0.0224(17) 0.032(2) 0.037(2) 0.002(2) -0.0079(16) -0.0004(15)
S2 0.0232(5) 0.0385(6) 0.0338(5) -0.0141(4) -0.0007(7) 0.0012(7)
O21 0.0514(19) 0.0381(16) 0.0366(17) -0.0130(13) -0.001(2) 0.004(2)
O22 0.046(2) 0.045(2) 0.062(3) -0.002(2) 0.006(2) -0.0013(19)
O23 0.0324(19) 0.065(3) 0.065(3) -0.023(2) -0.009(2) 0.0117(19)
O24 0.0390(18) 0.058(2) 0.038(2) -0.0126(19) -0.0037(16) -0.0043(18)
C4 0.065(5) 0.078(4) 0.050(3) 0.004(3) 0.000(3) -0.012(4)
C5 0.096(7) 0.182(10) 0.043(4) -0.004(5) -0.003(4) -0.028(7)
S3 0.0745(9) 0.0267(5) 0.0341(6) 0.0048(5) 0.0013(9) -0.0007(9)
O31 0.133(4) 0.042(2) 0.043(2) 0.0019(16) -0.007(4) 0.006(4)
O34 0.075(3) 0.0316(16) 0.0457(19) -0.0001(15) -0.003(3) -0.002(3)
C6 0.151(8) 0.061(4) 0.039(3) -0.014(3) -0.025(5) 0.001(6)
C7 0.078(5) 0.058(3) 0.052(3) -0.018(3) -0.007(4) 0.004(4)
O32A 0.104(13) 0.046(6) 0.068(9) 0.005(6) 0.030(9) -0.013(7)
O33A 0.059(6) 0.075(8) 0.056(7) 0.005(6) -0.010(5) 0.024(6)
O32B 0.062(8) 0.103(13) 0.063(9) 0.002(9) 0.013(7) -0.035(8)
O33B 0.126(18) 0.039(7) 0.049(9) -0.009(7) -0.039(12) 0.030(9)
C9 0.025(2) 0.041(4) 0.033(3) -0.011(3) -0.002(2) 0.000(3)
N91 0.047(3) 0.043(3) 0.047(3) -0.007(3) -0.018(2) 0.000(2)
N92 0.049(3) 0.038(3) 0.041(3) -0.008(2) -0.012(2) 0.003(2)
N93 0.044(3) 0.041(3) 0.053(3) -0.016(3) -0.019(2) 0.005(2)

loop_
_atom_type_symbol
_atom_type_description
_atom_type_scat_dispersion_real
_atom_type_scat_dispersion_imag
_atom_type_scat_source
C C 0.0033 0.0016 'International Tables Vol C Tables 4.2.6.8 and 6.1.1.4'
H H 0.0000 0.0000 'International Tables Vol C Tables 4.2.6.8 and 6.1.1.4'
N N 0.0061 0.0033 'International Tables Vol C Tables 4.2.6.8 and 6.1.1.4'
O O 0.0106 0.0060 'International Tables Vol C Tables 4.2.6.8 and 6.1.1.4'
F F 0.0171 0.0103 'International Tables Vol C Tables 4.2.6.8 and 6.1.1.4'
S S 0.1246 0.1234 'International Tables Vol C Tables 4.2.6.8 and 6.1.1.4'

loop_
_geom_angle_atom_site_label_1
_geom_angle_atom_site_label_2
_geom_angle_atom_site_label_3
_geom_angle
N13 C1 N11 120.5(6)
N13 C1 N12 120.5(5)
N11 C1 N12 118.9(6)
N23 C2 N22 120.3(6)
N23 C2 N21 119.6(5)
N22 C2 N21 120.1(5)
N31 C3 N32 119.9(5)
N31 C3 N33 120.1(4)
N32 C3 N33 120.0(5)
N81 C8 N83 121.4(6)
N81 C8 N82 119.8(5)
N83 C8 N82 118.8(6)
O14 S1 O11 110.2(2)
O14 S1 O13 110.28(17)
O11 S1 O13 110.4(2)
O14 S1 O12 109.1(2)
O11 S1 O12 107.64(15)
O13 S1 O12 109.2(2)
O21 S2 O23 111.9(3)
O21 S2 O22 115.2(3)
O23 S2 O22 113.4(3)
O21 S2 O24 107.3(2)
O23 S2 O24 106.6(2)
O22 S2 O24 101.2(2)
C4 O24 S2 115.8(3)
O24 C4 C5 109.2(6)
O33B S3 O32A 61.4(7)
O33B S3 O31 130.8(7)
O32A S3 O31 129.1(7)
O33B S3 O33A 47.9(8)
O32A S3 O33A 108.9(7)
O31 S3 O33A 96.0(6)
O33B S3 O34 114.2(5)
O32A S3 O34 111.9(5)
O31 S3 O34 104.5(2)
O33A S3 O34 102.6(5)
O33B S3 O32B 106.4(9)
O32A S3 O32B 45.5(7)
O31 S3 O32B 94.5(7)
O33A S3 O32B 151.1(6)
O34 S3 O32B 100.7(7)
C6 O34 S3 119.5(3)
O34 C6 C7 111.2(5)
N93 C9 N92 121.2(5)
N93 C9 N91 119.2(6)
N92 C9 N91 119.6(6)

loop_
_geom_bond_atom_site_label_1
_geom_bond_atom_site_label_2
_geom_bond_distance
C1 N13 1.306(8)
C1 N11 1.314(7)
C1 N12 1.322(8)
C2 N23 1.307(7)
C2 N22 1.322(8)
C2 N21 1.331(8)
C3 N31 1.319(6)
C3 N32 1.330(6)
C3 N33 1.331(7)
C8 N81 1.317(8)
C8 N83 1.324(7)
C8 N82 1.329(8)
S1 O14 1.470(4)
S1 O11 1.471(3)
S1 O13 1.472(4)
S1 O12 1.488(3)
S2 O21 1.433(3)
S2 O23 1.435(4)
S2 O22 1.453(4)
S2 O24 1.595(4)
O24 C4 1.445(7)
C4 C5 1.469(9)
S3 O33B 1.329(9)
S3 O32A 1.371(9)
S3 O31 1.394(4)
S3 O33A 1.542(9)
S3 O34 1.556(3)
S3 O32B 1.561(11)
O34 C6 1.428(6)
C6 C7 1.452(8)
C9 N93 1.309(8)
C9 N92 1.307(8)
C9 N91 1.317(7)
